data_7715280
loop_
_publ_author_name
'Meyer, Marco'
'Prescimone, Alessandro'
'Constable, Edwin C.'
'Housecroft, Catherine E.'

_publ_section_title
;
 Introducing sterically demanding substituents and
 &#x3c0;-&#x3c0;-interactions into [Cu(P^P)(N^N)]<sup>+</sup> complexes.
;
_journal_issue 12
_journal_name_full 'Dalton transactions (Cambridge, England : 2003)'
_journal_page_first 5453
_journal_page_last 5465
_journal_paper_doi 10.1039/d4dt00276h
_journal_volume 53
_journal_year 2024
_chemical_formula_moiety 'C56 H52 Cu N2 O P2, F6 P, 0.75(C4 H10 O), 0.5(H2 O)'
_chemical_formula_sum 'C59 H60.5 Cu F6 N2 O2.25 P3'
_chemical_formula_weight 1104.04
_space_group_crystal_system triclinic
_space_group_IT_number 2
_space_group_name_Hall '-P 1'
_space_group_name_H-M_alt 'P -1'
_atom_sites_solution_hydrogens mixed
_atom_sites_solution_primary dual
_audit_creation_date 2021-04-09
_audit_creation_method
;
Olex2 1.3
(compiled 2020.11.12 svn.r5f609507 for OlexSys, GUI svn.r6272)
;
_audit_update_record
;
2024-01-09 deposited with the CCDC.	2024-02-20 downloaded from the CCDC.
;
_cell_angle_alpha 76.289(2)
_cell_angle_beta 81.110(2)
_cell_angle_gamma 70.345(2)
_cell_formula_units_Z 2
_cell_length_a 10.9048(2)
_cell_length_b 16.0127(4)
_cell_length_c 17.4940(4)
_cell_measurement_reflns_used 81113
_cell_measurement_temperature 150
_cell_measurement_theta_max 57.09
_cell_measurement_theta_min 2.27
_cell_volume 2785.40(11)
_computing_cell_refinement
;
X-Area Recipe 1.36.0.0 (STOE, 2020)
;
_computing_data_collection
;
X-Area Pilatus3_SV 1.31.154.0 (STOE, 2019)
;
_computing_data_reduction
;
X-Area Integrate 1.78.3.0 (STOE, 2020)
X-Area LANA 1.83.8.0 (STOE, 2020)
;
_computing_molecular_graphics 'Olex2 1.3 (Dolomanov et al., 2009)'
_computing_publication_material 'Olex2 1.3 (Dolomanov et al., 2009)'
_computing_structure_refinement 'SHELXL 2018/3 (Sheldrick, 2015)'
_computing_structure_solution 'SHELXT 2018/2 (Sheldrick, 2018)'
_diffrn_ambient_temperature 150
_diffrn_detector Pilatus300K
_diffrn_detector_area_resol_mean 5.81
_diffrn_detector_type 'DECTRIS PILATUS 300K'
_diffrn_measured_fraction_theta_full 0.985
_diffrn_measured_fraction_theta_max 0.964
_diffrn_measurement_device 'Eulerian 4-circle diffractometer'
_diffrn_measurement_device_type 'STOE STADIVARI'
_diffrn_measurement_method '\f and \w scans'
_diffrn_radiation_collimation '1.2 0.6 mm diameter'
_diffrn_radiation_monochromator 'Graded multilayer mirror'
_diffrn_radiation_polarisn_norm 0
_diffrn_radiation_probe x-ray
_diffrn_radiation_type GaK\a
_diffrn_radiation_wavelength 1.34143
_diffrn_reflns_av_R_equivalents 0.0414
_diffrn_reflns_av_unetI/netI 0.0226
_diffrn_reflns_Laue_measured_fraction_full 0.985
_diffrn_reflns_Laue_measured_fraction_max 0.964
_diffrn_reflns_limit_h_max 13
_diffrn_reflns_limit_h_min -9
_diffrn_reflns_limit_k_max 19
_diffrn_reflns_limit_k_min -18
_diffrn_reflns_limit_l_max 21
_diffrn_reflns_limit_l_min -17
_diffrn_reflns_number 38847
_diffrn_reflns_point_group_measured_fraction_full 0.985
_diffrn_reflns_point_group_measured_fraction_max 0.964
_diffrn_reflns_theta_full 53.597
_diffrn_reflns_theta_max 56.640
_diffrn_reflns_theta_min 2.269
_diffrn_source 'Metaljet D2'
_diffrn_source_current 3.570
_diffrn_source_power 0.250
_diffrn_source_voltage 70
_diffrn_standards_number 0
_exptl_absorpt_coefficient_mu 2.995
_exptl_absorpt_correction_T_max 0.2912
_exptl_absorpt_correction_T_min 0.0355
_exptl_absorpt_correction_type multi-scan
_exptl_absorpt_process_details
;
STOE X-Red32, absorption correction by Gaussian integration, analogous to
P. Coppens in: F. R. Ahmed (Editor), "Crystallographic Computing", Munksgaard,
Copenhagen (1970), 255 - 270. Afterwards scaling of reflection intensities was
performed within STOE LANA. J. Koziskova, F. Hahn, J. Richter, J. Kozisek, Acta
Chimica Slovaca, vol. 9, no. 2, 2016, pp. 136 - 140.
Finally a spherical absorption correction was done within STOE LANA.
;
_exptl_crystal_colour yellow
_exptl_crystal_colour_primary yellow
_exptl_crystal_density_diffrn 1.316
_exptl_crystal_description block
_exptl_crystal_F_000 1149
_exptl_crystal_size_max 0.2
_exptl_crystal_size_mid 0.15
_exptl_crystal_size_min 0.15
_refine_diff_density_max 1.192
_refine_diff_density_min -0.671
_refine_diff_density_rms 0.088
_refine_ls_extinction_method none
_refine_ls_goodness_of_fit_ref 1.040
_refine_ls_hydrogen_treatment constr
_refine_ls_matrix_type full
_refine_ls_number_parameters 676
_refine_ls_number_reflns 10854
_refine_ls_number_restraints 44
_refine_ls_restrained_S_all 1.050
_refine_ls_R_factor_all 0.0558
_refine_ls_R_factor_gt 0.0548
_refine_ls_shift/su_max 0.002
_refine_ls_shift/su_mean 0.000
_refine_ls_structure_factor_coef Fsqd
_refine_ls_weighting_details 'w=1/[\s^2^(Fo^2^)+(0.1097P)^2^+2.3005P] where P=(Fo^2^+2Fc^2^)/3'
_refine_ls_weighting_scheme calc
_refine_ls_wR_factor_gt 0.1600
_refine_ls_wR_factor_ref 0.1613
_reflns_Friedel_coverage 0.000
_reflns_number_gt 10577
_reflns_number_total 10854
_reflns_threshold_expression 'I > 2\s(I)'
_cod_data_source_file d4dt00276h2.cif
_cod_data_source_block mem124_150k
_cod_depositor_comments 'Adding full bibliography for 7715280--7715292.cif.'
_cod_original_cell_volume 2785.40(12)
_cod_original_formula_sum 'C59 H60.50 Cu F6 N2 O2.25 P3'
_cod_database_code 7715280
_shelx_shelxl_version_number 2018/3
_shelx_space_group_comment
;
The symmetry employed for this shelxl refinement is uniquely defined
by the following loop, which should always be used as a source of
symmetry information in preference to the above space-group names.
They are only intended as comments.
;
_shelx_estimated_absorpt_t_max 0.662
_shelx_estimated_absorpt_t_min 0.586
_olex2_refinement_description
;
1. Fixed Uiso
 At 1.2 times of:
  All C(H) groups, All C(H,H) groups
 At 1.5 times of:
  All C(H,H,H) groups, All O(H,H) groups
2. Restrained distances
 C61-C58
 1.5 with sigma of 0.02
 C65-C57
 1.5 with sigma of 0.005
 C61-C58 \\sim C60-C59
 with sigma of 0.02
 O3-C65 \\sim O3-C63 \\sim O2-C59 \\sim O2-C58
 with sigma of 0.02
 C61-C58 \\sim C60-C59 \\sim C64-C63 \\sim C65-C57
 with sigma of 0.02
3. Uiso/Uaniso restraints and constraints
Uanis(C64) \\sim Ueq, Uanis(C63) \\sim Ueq, Uanis(O3) \\sim Ueq, Uanis(C65)
\\sim Ueq, Uanis(C57) \\sim Ueq: with sigma of 0.005 and sigma for terminal
atoms of 0.01
Uanis(C60) = Uanis(C59) = Uanis(O2) = Uanis(C58) = Uanis(C61)
Uanis(C64) = Uanis(C63) = Uanis(O3) = Uanis(C65) = Uanis(C57)
4. Others
 Fixed Sof: O2(0.5) C59(0.5) H59A(0.5) H59B(0.5) C58(0.5) H58A(0.5) H58B(0.5)
 C60(0.5) H60A(0.5) H60B(0.5) H60C(0.5) C61(0.5) H61A(0.5) H61B(0.5) H61C(0.5)
 C64(0.25) H64A(0.25) H64B(0.25) H64C(0.25) C63(0.25) H63A(0.25) H63B(0.25)
 C65(0.25) H65A(0.25) H65B(0.25) O3(0.25) O4(0.25) H4A(0.25) H4B(0.25)
 C57(0.25) H57A(0.25) H57B(0.25) H57C(0.25) O5(0.25) H5A(0.25) H5B(0.25)
5.a Riding coordinates:
 C59(H59A,H59B), C60(H60A,H60B,H60C), C64(H64A,H64B,H64C), O4(H4A), O4(H4B),
 C57(H57A,H57B,H57C), O5(H5A), O5(H5B)
5.b Ternary CH refined with riding coordinates:
 C11(H11)
5.c Secondary CH2 refined with riding coordinates:
 C12(H12A,H12B), C14(H14A,H14B), C16(H16A,H16B), C15(H15A,H15B), C13(H13A,
 H13B), C58(H58A,H58B), C63(H63A,H63B), C65(H65A,H65B)
5.d Aromatic/amide H refined with riding coordinates:
 C40(H40), C32(H32), C31(H31), C33(H33), C41(H41), C46(H46), C50(H50),
 C47(H47), C52(H52), C25(H25), C42(H42), C7(H7), C48(H48), C4(H4), C49(H49),
 C2(H2), C9(H9), C19(H19), C56(H56), C8(H8), C53(H53), C23(H23), C29(H29),
 C55(H55), C54(H54), C26(H26), C3(H3), C20(H20), C22(H22), C21(H21), C27(H27),
 C28(H28)
5.e Idealised Me refined as rotating group:
 C44(H44A,H44B,H44C), C17(H17A,H17B,H17C), C43(H43A,H43B,H43C), C61(H61A,H61B,
 H61C)
;
_olex2_date_sample_data_collection 2021-04-08
_olex2_date_sample_submission 2021-03-22
_olex2_diffrn_ambient_temperature_device 'Oxford Cryosystems'
_olex2_exptl_crystal_mounting_method 'The crystal was mounted on a mylar loop in perfluoroether oil'
_olex2_submission_original_sample_id MEM124_150K
_olex2_submission_special_instructions 'No special instructions were received'

loop_
_space_group_symop_operation_xyz
'x, y, z'
'-x, -y, -z'

loop_
_atom_site_label
_atom_site_type_symbol
_atom_site_fract_x
_atom_site_fract_y
_atom_site_fract_z
_atom_site_U_iso_or_equiv
_atom_site_adp_type
_atom_site_occupancy
_atom_site_site_symmetry_order
_atom_site_calc_flag
_atom_site_refinement_flags_posn
_atom_site_refinement_flags_adp
_atom_site_refinement_flags_occupancy
_atom_site_disorder_assembly
_atom_site_disorder_group
Cu1 Cu 0.77910(3) 0.27547(2) 0.29256(2) 0.02158(12) Uani 1 1 d . . . . .
P2 P 0.59787(6) 0.27313(4) 0.37880(3) 0.02080(14) Uani 1 1 d . . . . .
P1 P 0.75710(6) 0.31597(4) 0.16019(3) 0.02208(14) Uani 1 1 d . . . . .
P3 P 1.13077(7) 0.23491(5) 0.63364(5) 0.0408(2) Uani 1 1 d . . . . .
O1 O 0.49598(16) 0.39141(11) 0.23513(9) 0.0219(3) Uani 1 1 d . . . . .
F1 F 1.0128(2) 0.29765(16) 0.58141(14) 0.0594(5) Uani 1 1 d . . . . .
N2 N 0.90203(19) 0.32649(14) 0.33548(12) 0.0233(4) Uani 1 1 d . . . . .
F4 F 1.0342(2) 0.18563(17) 0.68850(14) 0.0634(6) Uani 1 1 d . . . . .
F6 F 1.1669(3) 0.16228(16) 0.57887(14) 0.0708(7) Uani 1 1 d . . . . .
N1 N 0.9295(2) 0.15462(14) 0.32926(13) 0.0262(4) Uani 1 1 d . . . . .
F3 F 1.2480(2) 0.17234(18) 0.68572(16) 0.0712(7) Uani 1 1 d . . . . .
F2 F 1.0928(3) 0.30656(18) 0.68959(18) 0.0751(7) Uani 1 1 d . . . . .
F5 F 1.2244(2) 0.28473(19) 0.57793(19) 0.0803(8) Uani 1 1 d . . . . .
C39 C 0.4616(2) 0.37885(15) 0.37332(14) 0.0218(4) Uani 1 1 d . . . . .
C30 C 0.6382(2) 0.42692(16) 0.12496(14) 0.0232(5) Uani 1 1 d . . . . .
C40 C 0.3925(3) 0.41555(17) 0.43830(15) 0.0276(5) Uani 1 1 d . . . . .
H40 H 0.413924 0.384146 0.490222 0.033 Uiso 1 1 calc R U . . .
C38 C 0.4254(2) 0.42885(15) 0.29890(14) 0.0213(4) Uani 1 1 d . . . . .
C32 C 0.5666(3) 0.57173(18) 0.03567(15) 0.0293(5) Uani 1 1 d . . . . .
H32 H 0.583403 0.612657 -0.010633 0.035 Uiso 1 1 calc R U . . .
C31 C 0.6607(3) 0.48904(17) 0.05713(14) 0.0272(5) Uani 1 1 d . . . . .
H31 H 0.741278 0.474198 0.025688 0.033 Uiso 1 1 calc R U . . .
C6 C 1.0033(2) 0.26103(17) 0.37221(15) 0.0264(5) Uani 1 1 d . . . . .
C33 C 0.4481(3) 0.59607(17) 0.08040(15) 0.0270(5) Uani 1 1 d . . . . .
H33 H 0.384818 0.653069 0.064409 0.032 Uiso 1 1 calc R U . . .
C35 C 0.5180(2) 0.45402(16) 0.16851(13) 0.0219(5) Uani 1 1 d . . . . .
C24 C 0.7042(3) 0.24201(17) 0.11573(15) 0.0276(5) Uani 1 1 d . . . . .
C34 C 0.4216(2) 0.53693(16) 0.14896(14) 0.0243(5) Uani 1 1 d . . . . .
C51 C 0.5235(2) 0.19160(17) 0.36455(15) 0.0258(5) Uani 1 1 d . . . . .
C41 C 0.2925(3) 0.49796(18) 0.42724(15) 0.0297(5) Uani 1 1 d . . . . .
H41 H 0.246927 0.522296 0.471876 0.036 Uiso 1 1 calc R U . . .
C1 C 0.9366(3) 0.07012(18) 0.32566(16) 0.0299(5) Uani 1 1 d . . . . .
C45 C 0.6231(2) 0.23955(16) 0.48393(14) 0.0236(5) Uani 1 1 d . . . . .
C46 C 0.7268(2) 0.25469(17) 0.50981(15) 0.0276(5) Uani 1 1 d . . . . .
H46 H 0.782275 0.282215 0.472788 0.033 Uiso 1 1 calc R U . . .
C50 C 0.5406(3) 0.20046(17) 0.53952(15) 0.0281(5) Uani 1 1 d . . . . .
H50 H 0.468445 0.190766 0.522840 0.034 Uiso 1 1 calc R U . . .
C47 C 0.7501(3) 0.23001(19) 0.58917(16) 0.0323(6) Uani 1 1 d . . . . .
H47 H 0.821150 0.240586 0.606286 0.039 Uiso 1 1 calc R U . . .
C10 C 0.8895(2) 0.41383(17) 0.33202(14) 0.0263(5) Uani 1 1 d . . . . .
C52 C 0.4137(3) 0.21745(19) 0.32240(17) 0.0317(5) Uani 1 1 d . . . . .
H52 H 0.370321 0.279865 0.304016 0.038 Uiso 1 1 calc R U . . .
C36 C 0.2926(2) 0.55463(17) 0.20098(15) 0.0272(5) Uani 1 1 d . . . . .
C25 C 0.5730(3) 0.24824(19) 0.12246(17) 0.0341(6) Uani 1 1 d . . . . .
H25 H 0.511027 0.291841 0.149193 0.041 Uiso 1 1 calc R U . . .
C12 C 0.6814(3) 0.53366(18) 0.35808(16) 0.0298(5) Uani 1 1 d . . . . .
H12A H 0.652241 0.488928 0.399769 0.036 Uiso 1 1 calc R U . . .
H12B H 0.729626 0.561380 0.382874 0.036 Uiso 1 1 calc R U . . .
C37 C 0.3250(2) 0.51064(16) 0.28590(15) 0.0241(5) Uani 1 1 d . . . . .
C42 C 0.2584(3) 0.54507(17) 0.35204(16) 0.0285(5) Uani 1 1 d . . . . .
H42 H 0.189570 0.600909 0.345679 0.034 Uiso 1 1 calc R U . . .
C14 C 0.6035(3) 0.67534(18) 0.25656(17) 0.0331(6) Uani 1 1 d . . . . .
H14A H 0.648939 0.707592 0.278248 0.040 Uiso 1 1 calc R U . . .
H14B H 0.524855 0.720527 0.232895 0.040 Uiso 1 1 calc R U . . .
C7 C 1.0947(3) 0.2817(2) 0.40485(18) 0.0362(6) Uani 1 1 d . . . . .
H7 H 1.165427 0.234950 0.429488 0.043 Uiso 1 1 calc R U . . .
C11 C 0.7732(2) 0.48507(16) 0.29516(15) 0.0247(5) Uani 1 1 d . . . . .
H11 H 0.724503 0.454347 0.273235 0.030 Uiso 1 1 calc R U . . .
C16 C 0.8135(3) 0.55402(18) 0.22692(15) 0.0298(5) Uani 1 1 d . . . . .
H16A H 0.868518 0.581469 0.246402 0.036 Uiso 1 1 calc R U . . .
H16B H 0.866130 0.522438 0.184742 0.036 Uiso 1 1 calc R U . . .
C48 C 0.6696(3) 0.19003(18) 0.64308(16) 0.0341(6) Uani 1 1 d . . . . .
H48 H 0.686426 0.172031 0.697211 0.041 Uiso 1 1 calc R U . . .
C4 C 1.0974(3) 0.09320(19) 0.41989(17) 0.0343(6) Uani 1 1 d . . . . .
H4 H 1.152234 0.102774 0.451991 0.041 Uiso 1 1 calc R U . . .
C5 C 1.0111(2) 0.16602(17) 0.37447(15) 0.0267(5) Uani 1 1 d . . . . .
C15 C 0.6940(3) 0.62844(19) 0.19299(16) 0.0337(6) Uani 1 1 d . . . . .
H15A H 0.645089 0.601833 0.167530 0.040 Uiso 1 1 calc R U . . .
H15B H 0.722987 0.673820 0.151998 0.040 Uiso 1 1 calc R U . . .
C49 C 0.5638(3) 0.17595(18) 0.61860(16) 0.0322(6) Uani 1 1 d . . . . .
H49 H 0.507653 0.149547 0.656104 0.039 Uiso 1 1 calc R U . . .
C18 C 0.9073(2) 0.32395(18) 0.10029(15) 0.0280(5) Uani 1 1 d . . . . .
C2 C 1.0223(3) -0.00564(19) 0.36985(18) 0.0365(6) Uani 1 1 d . . . . .
H2 H 1.025416 -0.064846 0.366993 0.044 Uiso 1 1 calc R U . . .
C9 C 0.9794(3) 0.4379(2) 0.36444(18) 0.0352(6) Uani 1 1 d . . . . .
H9 H 0.969754 0.499862 0.361147 0.042 Uiso 1 1 calc R U . . .
C44 C 0.2087(3) 0.5061(2) 0.17728(17) 0.0369(6) Uani 1 1 d . . . . .
H44A H 0.189610 0.530934 0.122014 0.055 Uiso 1 1 calc R U . . .
H44B H 0.126612 0.515067 0.211037 0.055 Uiso 1 1 calc R U . . .
H44C H 0.256275 0.441219 0.183675 0.055 Uiso 1 1 calc R U . . .
C19 C 0.9247(3) 0.3283(2) 0.01858(16) 0.0378(6) Uani 1 1 d . . . . .
H19 H 0.856993 0.325360 -0.007935 0.045 Uiso 1 1 calc R U . . .
C56 C 0.5841(3) 0.09955(19) 0.3918(2) 0.0383(6) Uani 1 1 d . . . . .
H56 H 0.658975 0.080920 0.420663 0.046 Uiso 1 1 calc R U . . .
C8 C 1.0815(3) 0.3713(2) 0.4010(2) 0.0418(7) Uani 1 1 d . . . . .
H8 H 1.142736 0.386873 0.423561 0.050 Uiso 1 1 calc R U . . .
C53 C 0.3671(3) 0.1529(2) 0.3070(2) 0.0400(7) Uani 1 1 d . . . . .
H53 H 0.293031 0.171124 0.277511 0.048 Uiso 1 1 calc R U . . .
C23 C 1.0088(3) 0.3271(2) 0.13760(17) 0.0369(6) Uani 1 1 d . . . . .
H23 H 0.999538 0.323221 0.193112 0.044 Uiso 1 1 calc R U . . .
C17 C 0.8540(3) 0.05903(19) 0.27037(19) 0.0385(6) Uani 1 1 d . . . . .
H17A H 0.773257 0.110350 0.265637 0.058 Uiso 1 1 calc R U . . .
H17B H 0.832386 0.002715 0.290906 0.058 Uiso 1 1 calc R U . . .
H17C H 0.902091 0.056745 0.218349 0.058 Uiso 1 1 calc R U . . .
C13 C 0.5626(3) 0.60671(18) 0.32281(18) 0.0339(6) Uani 1 1 d . . . . .
H13A H 0.507360 0.637941 0.364512 0.041 Uiso 1 1 calc R U . . .
H13B H 0.510216 0.578478 0.301988 0.041 Uiso 1 1 calc R U . . .
C43 C 0.2182(3) 0.65583(19) 0.19244(18) 0.0401(7) Uani 1 1 d . . . . .
H43A H 0.272063 0.686318 0.207845 0.060 Uiso 1 1 calc R U . . .
H43B H 0.136578 0.664278 0.226603 0.060 Uiso 1 1 calc R U . . .
H43C H 0.198312 0.681660 0.137405 0.060 Uiso 1 1 calc R U . . .
C29 C 0.7937(3) 0.1750(2) 0.07829(19) 0.0417(7) Uani 1 1 d . . . . .
H29 H 0.884443 0.167598 0.074702 0.050 Uiso 1 1 calc R U . . .
C55 C 0.5371(4) 0.0347(2) 0.3775(2) 0.0498(8) Uani 1 1 d . . . . .
H55 H 0.578840 -0.027774 0.396810 0.060 Uiso 1 1 calc R U . . .
C54 C 0.4288(3) 0.0618(2) 0.3349(2) 0.0467(8) Uani 1 1 d . . . . .
H54 H 0.396455 0.017691 0.324575 0.056 Uiso 1 1 calc R U . . .
C26 C 0.5306(4) 0.1918(2) 0.0908(2) 0.0462(7) Uani 1 1 d . . . . .
H26 H 0.440388 0.197194 0.095911 0.055 Uiso 1 1 calc R U . . .
C3 C 1.1020(3) 0.0061(2) 0.41741(18) 0.0388(6) Uani 1 1 d . . . . .
H3 H 1.159568 -0.044787 0.448269 0.047 Uiso 1 1 calc R U . . .
C20 C 1.0397(3) 0.3370(3) -0.02417(18) 0.0460(8) Uani 1 1 d . . . . .
H20 H 1.050314 0.339662 -0.079539 0.055 Uiso 1 1 calc R U . . .
C22 C 1.1238(3) 0.3360(3) 0.0946(2) 0.0524(9) Uani 1 1 d . . . . .
H22 H 1.192320 0.338080 0.120880 0.063 Uiso 1 1 calc R U . . .
C21 C 1.1389(3) 0.3417(3) 0.0138(2) 0.0498(8) Uani 1 1 d . . . . .
H21 H 1.216853 0.348868 -0.015529 0.060 Uiso 1 1 calc R U . . .
C27 C 0.6193(4) 0.1281(2) 0.0519(2) 0.0529(9) Uani 1 1 d . . . . .
H27 H 0.590285 0.090525 0.029129 0.063 Uiso 1 1 calc R U . . .
C28 C 0.7505(4) 0.1193(2) 0.0464(2) 0.0546(9) Uani 1 1 d . . . . .
H28 H 0.811893 0.074596 0.020515 0.066 Uiso 1 1 calc R U . . .
O2 O 1.0988(6) -0.0124(4) 0.1180(4) 0.0696(9) Uani 0.5 1 d D . P A 1
C59 C 1.2062(9) -0.0004(5) 0.1448(6) 0.0696(9) Uani 0.5 1 d D . P A 1
H59A H 1.208136 -0.022198 0.201371 0.083 Uiso 0.5 1 d R U P A 1
H59B H 1.287106 -0.032958 0.118421 0.083 Uiso 0.5 1 d R U P A 1
C58 C 1.0954(8) -0.1021(6) 0.1446(6) 0.0696(9) Uani 0.5 1 d D . P A 1
H58A H 1.088856 -0.116482 0.203023 0.083 Uiso 0.5 1 calc R U P A 1
H58B H 1.177767 -0.144324 0.125575 0.083 Uiso 0.5 1 calc R U P A 1
C60 C 1.1930(9) 0.0911(5) 0.1261(6) 0.0696(9) Uani 0.5 1 d D . P A 1
H60A H 1.192219 0.111795 0.069989 0.104 Uiso 0.5 1 d R U P A 1
H60B H 1.112709 0.124165 0.151439 0.104 Uiso 0.5 1 d R U P A 1
H60C H 1.265139 0.100735 0.144049 0.104 Uiso 0.5 1 d R U P A 1
C61 C 0.9806(8) -0.1159(6) 0.1155(6) 0.0696(9) Uani 0.5 1 d D . P A 1
H61A H 0.984609 -0.099079 0.057751 0.104 Uiso 0.5 1 calc R U P A 1
H61B H 0.898678 -0.077797 0.137799 0.104 Uiso 0.5 1 calc R U P A 1
H61C H 0.984498 -0.179534 0.132197 0.104 Uiso 0.5 1 calc R U P A 1
C64 C 1.2952(17) 0.0266(11) 0.1560(10) 0.0657(17) Uani 0.25 1 d D U P B 2
H64A H 1.223915 0.054686 0.122859 0.098 Uiso 0.25 1 d R U P B 2
H64B H 1.269494 -0.012234 0.201879 0.098 Uiso 0.25 1 d R U P B 2
H64C H 1.318064 0.072496 0.171909 0.098 Uiso 0.25 1 d R U P B 2
C63 C 1.4077(14) -0.0281(11) 0.1155(10) 0.0657(17) Uani 0.25 1 d D U P B 2
H63A H 1.381663 -0.076027 0.102007 0.079 Uiso 0.25 1 calc R U P B 2
H63B H 1.427039 0.010681 0.065066 0.079 Uiso 0.25 1 calc R U P B 2
C65 C 1.6108(15) -0.1160(12) 0.1027(11) 0.0657(17) Uani 0.25 1 d D U P B 2
H65A H 1.572633 -0.092842 0.051120 0.079 Uiso 0.25 1 calc R U P B 2
H65B H 1.608982 -0.179104 0.119843 0.079 Uiso 0.25 1 calc R U P B 2
O3 O 1.5260(11) -0.0708(7) 0.1519(7) 0.0657(17) Uani 0.25 1 d D U P B 2
O4 O 1.0675(9) 0.1306(6) -0.0900(5) 0.0423(19) Uiso 0.25 1 d . . P C 3
H4A H 1.080113 0.087002 -0.110348 0.063 Uiso 0.25 1 d R U P C 3
H4B H 1.079893 0.172922 -0.123738 0.063 Uiso 0.25 1 d R U P C 3
C57 C 1.7519(15) -0.1229(12) 0.0851(11) 0.0657(17) Uani 0.25 1 d D U P B 2
H57A H 1.828061 -0.151747 0.053944 0.098 Uiso 0.25 1 d R U P B 2
H57B H 1.751771 -0.063167 0.086034 0.098 Uiso 0.25 1 d R U P B 2
H57C H 1.752961 -0.157717 0.138024 0.098 Uiso 0.25 1 d R U P B 2
O5 O 1.6579(10) -0.1223(7) 0.0908(6) 0.047(2) Uiso 0.25 1 d . . P D 3
H5A H 1.685235 -0.177720 0.101625 0.071 Uiso 0.25 1 d R U P D 3
H5B H 1.658425 -0.105210 0.042715 0.071 Uiso 0.25 1 d R U P D 3

loop_
_atom_site_aniso_label
_atom_site_aniso_U_11
_atom_site_aniso_U_22
_atom_site_aniso_U_33
_atom_site_aniso_U_23
_atom_site_aniso_U_13
_atom_site_aniso_U_12
Cu1 0.02155(19) 0.02139(19) 0.02219(19) -0.00165(13) -0.00254(13) -0.00873(14)
P2 0.0214(3) 0.0189(3) 0.0224(3) -0.0001(2) -0.0018(2) -0.0094(2)
P1 0.0219(3) 0.0240(3) 0.0205(3) -0.0030(2) -0.0007(2) -0.0089(2)
P3 0.0320(4) 0.0406(4) 0.0561(5) -0.0175(4) 0.0004(3) -0.0156(3)
O1 0.0248(8) 0.0193(8) 0.0201(8) -0.0005(6) 0.0003(6) -0.0081(6)
F1 0.0395(10) 0.0621(13) 0.0675(13) -0.0061(11) -0.0035(9) -0.0092(9)
N2 0.0217(9) 0.0272(10) 0.0227(9) -0.0033(8) 0.0003(7) -0.0118(8)
F4 0.0692(14) 0.0779(15) 0.0585(13) -0.0071(11) -0.0024(11) -0.0485(13)
F6 0.0942(18) 0.0573(13) 0.0599(13) -0.0274(11) -0.0117(13) -0.0091(12)
N1 0.0246(10) 0.0247(10) 0.0277(10) -0.0035(8) -0.0016(8) -0.0071(8)
F3 0.0549(13) 0.0795(17) 0.0805(16) -0.0200(13) -0.0240(12) -0.0116(12)
F2 0.0714(15) 0.0715(16) 0.103(2) -0.0536(15) 0.0040(14) -0.0296(13)
F5 0.0431(12) 0.0762(16) 0.116(2) -0.0084(15) 0.0180(13) -0.0291(11)
C39 0.0222(10) 0.0199(11) 0.0249(11) -0.0016(9) -0.0030(9) -0.0100(9)
C30 0.0273(11) 0.0216(11) 0.0222(11) -0.0020(9) -0.0034(9) -0.0105(9)
C40 0.0313(12) 0.0274(12) 0.0242(12) -0.0027(9) -0.0025(10) -0.0107(10)
C38 0.0232(11) 0.0203(11) 0.0220(11) -0.0029(9) 0.0014(9) -0.0110(9)
C32 0.0383(14) 0.0286(13) 0.0232(11) 0.0026(9) -0.0043(10) -0.0179(11)
C31 0.0310(12) 0.0306(13) 0.0227(11) -0.0017(10) -0.0007(10) -0.0163(10)
C6 0.0226(11) 0.0311(13) 0.0253(12) -0.0029(10) -0.0015(9) -0.0103(10)
C33 0.0316(12) 0.0233(12) 0.0257(12) 0.0028(9) -0.0078(10) -0.0106(10)
C35 0.0273(11) 0.0216(11) 0.0187(10) 0.0005(8) -0.0027(9) -0.0127(9)
C24 0.0345(13) 0.0240(12) 0.0242(12) -0.0022(9) -0.0053(10) -0.0095(10)
C34 0.0279(12) 0.0234(11) 0.0229(11) -0.0002(9) -0.0052(9) -0.0113(9)
C51 0.0270(11) 0.0228(12) 0.0294(12) -0.0046(9) 0.0020(9) -0.0122(9)
C41 0.0318(13) 0.0303(13) 0.0267(12) -0.0084(10) 0.0003(10) -0.0085(10)
C1 0.0294(12) 0.0263(12) 0.0317(13) -0.0044(10) -0.0008(10) -0.0073(10)
C45 0.0244(11) 0.0199(11) 0.0241(11) 0.0006(9) -0.0023(9) -0.0070(9)
C46 0.0246(11) 0.0283(12) 0.0276(12) -0.0015(10) -0.0004(9) -0.0088(10)
C50 0.0299(12) 0.0244(12) 0.0293(12) -0.0020(10) 0.0003(10) -0.0108(10)
C47 0.0268(12) 0.0338(14) 0.0330(13) -0.0059(11) -0.0068(10) -0.0036(10)
C10 0.0268(12) 0.0290(12) 0.0248(11) -0.0031(9) -0.0007(9) -0.0130(10)
C52 0.0307(13) 0.0295(13) 0.0393(14) -0.0038(11) -0.0036(11) -0.0166(11)
C36 0.0271(12) 0.0248(12) 0.0253(12) 0.0004(9) -0.0032(9) -0.0055(10)
C25 0.0382(14) 0.0301(13) 0.0388(15) -0.0075(11) -0.0036(11) -0.0163(11)
C12 0.0322(13) 0.0305(13) 0.0286(12) -0.0050(10) 0.0021(10) -0.0147(11)
C37 0.0241(11) 0.0215(11) 0.0272(12) -0.0017(9) -0.0028(9) -0.0096(9)
C42 0.0277(12) 0.0239(12) 0.0321(13) -0.0061(10) -0.0007(10) -0.0063(10)
C14 0.0352(14) 0.0252(12) 0.0387(14) -0.0065(11) -0.0035(11) -0.0090(10)
C7 0.0289(13) 0.0391(15) 0.0425(15) -0.0024(12) -0.0114(11) -0.0134(11)
C11 0.0265(11) 0.0227(11) 0.0284(12) -0.0049(9) -0.0032(9) -0.0119(9)
C16 0.0338(13) 0.0281(12) 0.0273(12) -0.0040(10) 0.0017(10) -0.0124(10)
C48 0.0379(14) 0.0289(13) 0.0253(12) -0.0010(10) -0.0044(10) 0.0003(11)
C4 0.0300(13) 0.0326(14) 0.0376(14) 0.0000(11) -0.0078(11) -0.0088(11)
C5 0.0224(11) 0.0295(13) 0.0267(12) -0.0025(10) -0.0004(9) -0.0090(10)
C15 0.0426(15) 0.0300(13) 0.0278(13) -0.0040(10) -0.0033(11) -0.0116(11)
C49 0.0379(14) 0.0247(12) 0.0285(13) 0.0016(10) 0.0034(11) -0.0099(11)
C18 0.0243(12) 0.0321(13) 0.0261(12) -0.0052(10) 0.0018(9) -0.0089(10)
C2 0.0395(15) 0.0246(13) 0.0421(15) -0.0037(11) -0.0042(12) -0.0074(11)
C9 0.0369(14) 0.0341(14) 0.0424(15) -0.0059(12) -0.0087(12) -0.0199(12)
C44 0.0282(13) 0.0524(17) 0.0304(13) -0.0023(12) -0.0065(11) -0.0150(12)
C19 0.0300(13) 0.0538(18) 0.0253(13) -0.0029(12) 0.0003(10) -0.0122(12)
C56 0.0383(15) 0.0254(13) 0.0523(17) -0.0056(12) -0.0071(13) -0.0115(11)
C8 0.0376(15) 0.0440(17) 0.0530(18) -0.0063(14) -0.0162(13) -0.0214(13)
C53 0.0375(15) 0.0397(16) 0.0531(18) -0.0124(13) -0.0031(13) -0.0232(13)
C23 0.0328(14) 0.0533(18) 0.0339(14) -0.0178(13) 0.0062(11) -0.0230(13)
C17 0.0469(16) 0.0256(13) 0.0441(16) -0.0084(11) -0.0103(13) -0.0089(12)
C13 0.0319(13) 0.0280(13) 0.0425(15) -0.0091(11) 0.0032(11) -0.0116(11)
C43 0.0429(16) 0.0276(14) 0.0334(14) 0.0028(11) -0.0019(12) 0.0036(12)
C29 0.0412(16) 0.0388(16) 0.0455(17) -0.0168(13) -0.0067(13) -0.0059(13)
C55 0.0511(18) 0.0241(14) 0.075(2) -0.0090(14) -0.0047(17) -0.0137(13)
C54 0.0477(17) 0.0369(16) 0.066(2) -0.0181(15) 0.0012(15) -0.0245(14)
C26 0.0500(18) 0.0389(16) 0.060(2) -0.0105(14) -0.0131(15) -0.0226(14)
C3 0.0357(14) 0.0309(14) 0.0423(16) 0.0024(12) -0.0113(12) -0.0037(11)
C20 0.0372(15) 0.066(2) 0.0295(14) -0.0060(14) 0.0092(12) -0.0164(15)
C22 0.0418(17) 0.085(3) 0.0485(19) -0.0301(18) 0.0120(14) -0.0383(18)
C21 0.0394(16) 0.072(2) 0.0456(18) -0.0181(16) 0.0168(14) -0.0319(16)
C27 0.073(2) 0.0367(17) 0.062(2) -0.0162(15) -0.0222(18) -0.0212(16)
C28 0.068(2) 0.0419(18) 0.058(2) -0.0269(16) -0.0124(18) -0.0077(16)
O2 0.0609(19) 0.0551(18) 0.085(2) -0.0073(17) -0.0049(18) -0.0135(16)
C59 0.0609(19) 0.0551(18) 0.085(2) -0.0073(17) -0.0049(18) -0.0135(16)
C58 0.0609(19) 0.0551(18) 0.085(2) -0.0073(17) -0.0049(18) -0.0135(16)
C60 0.0609(19) 0.0551(18) 0.085(2) -0.0073(17) -0.0049(18) -0.0135(16)
C61 0.0609(19) 0.0551(18) 0.085(2) -0.0073(17) -0.0049(18) -0.0135(16)
C64 0.077(3) 0.052(2) 0.065(3) -0.002(2) -0.006(2) -0.024(2)
C63 0.077(3) 0.052(2) 0.065(3) -0.002(2) -0.006(2) -0.024(2)
C65 0.077(3) 0.052(2) 0.065(3) -0.002(2) -0.006(2) -0.024(2)
O3 0.077(3) 0.052(2) 0.065(3) -0.002(2) -0.006(2) -0.024(2)
C57 0.077(3) 0.052(2) 0.065(3) -0.002(2) -0.006(2) -0.024(2)

loop_
_atom_type_symbol
_atom_type_description
_atom_type_scat_dispersion_real
_atom_type_scat_dispersion_imag
_atom_type_scat_source
C C 0.0137 0.0067 'International Tables Vol C Tables 4.2.6.8 and 6.1.1.4'
H H 0.0000 0.0000 'International Tables Vol C Tables 4.2.6.8 and 6.1.1.4'
Cu Cu -2.7974 3.6876 'International Tables Vol C Tables 4.2.6.8 and 6.1.1.4'
F F 0.0583 0.0400 'International Tables Vol C Tables 4.2.6.8 and 6.1.1.4'
N N 0.0241 0.0134 'International Tables Vol C Tables 4.2.6.8 and 6.1.1.4'
O O 0.0389 0.0241 'International Tables Vol C Tables 4.2.6.8 and 6.1.1.4'
P P 0.2543 0.3332 'International Tables Vol C Tables 4.2.6.8 and 6.1.1.4'

loop_
_geom_angle_atom_site_label_1
_geom_angle_atom_site_label_2
_geom_angle_atom_site_label_3
_geom_angle
_geom_angle_site_symmetry_1
_geom_angle_site_symmetry_3
_geom_angle_publ_flag
P1 Cu1 P2 119.35(2) . . ?
N2 Cu1 P2 111.22(6) . . ?
N2 Cu1 P1 116.76(6) . . ?
N2 Cu1 N1 79.80(8) . . ?
N1 Cu1 P2 107.34(6) . . ?
N1 Cu1 P1 115.52(6) . . ?
C39 P2 Cu1 116.99(8) . . ?
C51 P2 Cu1 111.98(8) . . ?
C51 P2 C39 103.64(11) . . ?
C45 P2 Cu1 116.91(8) . . ?
C45 P2 C39 102.88(11) . . ?
C45 P2 C51 102.63(11) . . ?
C30 P1 Cu1 116.61(8) . . ?
C24 P1 Cu1 117.10(8) . . ?
C24 P1 C30 101.06(11) . . ?
C18 P1 Cu1 113.85(9) . . ?
C18 P1 C30 102.56(11) . . ?
C18 P1 C24 103.61(12) . . ?
F4 P3 F1 89.39(13) . . ?
F6 P3 F1 90.12(13) . . ?
F6 P3 F4 89.56(14) . . ?
F6 P3 F3 89.86(14) . . ?
F6 P3 F2 178.88(16) . . ?
F3 P3 F1 179.88(18) . . ?
F3 P3 F4 90.50(14) . . ?
F2 P3 F1 89.94(14) . . ?
F2 P3 F4 89.32(14) . . ?
F2 P3 F3 90.07(15) . . ?
F5 P3 F1 89.48(14) . . ?
F5 P3 F4 178.84(16) . . ?
F5 P3 F6 90.19(16) . . ?
F5 P3 F3 90.64(15) . . ?
F5 P3 F2 90.93(16) . . ?
C38 O1 C35 114.85(17) . . ?
C6 N2 Cu1 113.55(16) . . ?
C10 N2 Cu1 127.60(17) . . ?
C10 N2 C6 118.8(2) . . ?
C1 N1 Cu1 127.40(18) . . ?
C1 N1 C5 118.9(2) . . ?
C5 N1 Cu1 112.33(17) . . ?
C40 C39 P2 125.12(18) . . ?
C38 C39 P2 118.15(18) . . ?
C38 C39 C40 116.7(2) . . ?
C31 C30 P1 124.42(19) . . ?
C35 C30 P1 119.23(17) . . ?
C35 C30 C31 116.3(2) . . ?
C39 C40 H40 119.8 . . ?
C41 C40 C39 120.4(2) . . ?
C41 C40 H40 119.8 . . ?
O1 C38 C39 115.7(2) . . ?
O1 C38 C37 119.9(2) . . ?
C37 C38 C39 124.3(2) . . ?
C31 C32 H32 119.3 . . ?
C31 C32 C33 121.4(2) . . ?
C33 C32 H32 119.3 . . ?
C30 C31 H31 119.7 . . ?
C32 C31 C30 120.6(2) . . ?
C32 C31 H31 119.7 . . ?
N2 C6 C7 121.9(2) . . ?
N2 C6 C5 116.2(2) . . ?
C7 C6 C5 121.9(2) . . ?
C32 C33 H33 119.9 . . ?
C32 C33 C34 120.2(2) . . ?
C34 C33 H33 119.9 . . ?
O1 C35 C30 115.9(2) . . ?
C34 C35 O1 119.6(2) . . ?
C34 C35 C30 124.6(2) . . ?
C25 C24 P1 120.0(2) . . ?
C25 C24 C29 118.0(3) . . ?
C29 C24 P1 121.9(2) . . ?
C33 C34 C36 124.9(2) . . ?
C35 C34 C33 117.0(2) . . ?
C35 C34 C36 118.1(2) . . ?
C52 C51 P2 122.44(19) . . ?
C52 C51 C56 118.4(2) . . ?
C56 C51 P2 118.9(2) . . ?
C40 C41 H41 119.5 . . ?
C42 C41 C40 121.1(2) . . ?
C42 C41 H41 119.5 . . ?
N1 C1 C2 121.3(3) . . ?
N1 C1 C17 118.1(2) . . ?
C2 C1 C17 120.6(2) . . ?
C46 C45 P2 118.66(18) . . ?
C46 C45 C50 118.9(2) . . ?
C50 C45 P2 122.39(19) . . ?
C45 C46 H46 119.6 . . ?
C47 C46 C45 120.7(2) . . ?
C47 C46 H46 119.6 . . ?
C45 C50 H50 119.9 . . ?
C49 C50 C45 120.3(2) . . ?
C49 C50 H50 119.9 . . ?
C46 C47 H47 120.1 . . ?
C48 C47 C46 119.7(3) . . ?
C48 C47 H47 120.1 . . ?
N2 C10 C11 118.1(2) . . ?
N2 C10 C9 121.2(2) . . ?
C9 C10 C11 120.6(2) . . ?
C51 C52 H52 119.7 . . ?
C53 C52 C51 120.7(3) . . ?
C53 C52 H52 119.7 . . ?
C34 C36 C44 108.2(2) . . ?
C37 C36 C34 107.3(2) . . ?
C37 C36 C44 107.5(2) . . ?
C37 C36 C43 111.7(2) . . ?
C43 C36 C34 112.0(2) . . ?
C43 C36 C44 109.9(2) . . ?
C24 C25 H25 119.4 . . ?
C24 C25 C26 121.2(3) . . ?
C26 C25 H25 119.4 . . ?
H12A C12 H12B 108.0 . . ?
C11 C12 H12A 109.3 . . ?
C11 C12 H12B 109.3 . . ?
C13 C12 H12A 109.3 . . ?
C13 C12 H12B 109.3 . . ?
C13 C12 C11 111.6(2) . . ?
C38 C37 C36 118.0(2) . . ?
C38 C37 C42 117.3(2) . . ?
C42 C37 C36 124.7(2) . . ?
C41 C42 C37 120.2(2) . . ?
C41 C42 H42 119.9 . . ?
C37 C42 H42 119.9 . . ?
H14A C14 H14B 108.1 . . ?
C15 C14 H14A 109.5 . . ?
C15 C14 H14B 109.5 . . ?
C13 C14 H14A 109.5 . . ?
C13 C14 H14B 109.5 . . ?
C13 C14 C15 110.6(2) . . ?
C6 C7 H7 120.5 . . ?
C8 C7 C6 119.0(3) . . ?
C8 C7 H7 120.5 . . ?
C10 C11 C12 110.1(2) . . ?
C10 C11 H11 108.1 . . ?
C10 C11 C16 112.0(2) . . ?
C12 C11 H11 108.1 . . ?
C12 C11 C16 110.4(2) . . ?
C16 C11 H11 108.1 . . ?
C11 C16 H16A 109.4 . . ?
C11 C16 H16B 109.4 . . ?
H16A C16 H16B 108.0 . . ?
C15 C16 C11 111.2(2) . . ?
C15 C16 H16A 109.4 . . ?
C15 C16 H16B 109.4 . . ?
C47 C48 H48 119.8 . . ?
C47 C48 C49 120.4(2) . . ?
C49 C48 H48 119.8 . . ?
C5 C4 H4 120.7 . . ?
C3 C4 H4 120.7 . . ?
C3 C4 C5 118.7(3) . . ?
N1 C5 C6 116.1(2) . . ?
N1 C5 C4 122.1(2) . . ?
C4 C5 C6 121.8(2) . . ?
C14 C15 H15A 109.2 . . ?
C14 C15 H15B 109.2 . . ?
C16 C15 C14 112.0(2) . . ?
C16 C15 H15A 109.2 . . ?
C16 C15 H15B 109.2 . . ?
H15A C15 H15B 107.9 . . ?
C50 C49 C48 119.9(2) . . ?
C50 C49 H49 120.1 . . ?
C48 C49 H49 120.1 . . ?
C19 C18 P1 123.5(2) . . ?
C23 C18 P1 118.3(2) . . ?
C23 C18 C19 118.3(2) . . ?
C1 C2 H2 120.2 . . ?
C3 C2 C1 119.6(3) . . ?
C3 C2 H2 120.2 . . ?
C10 C9 H9 120.3 . . ?
C8 C9 C10 119.5(3) . . ?
C8 C9 H9 120.3 . . ?
C36 C44 H44A 109.5 . . ?
C36 C44 H44B 109.5 . . ?
C36 C44 H44C 109.5 . . ?
H44A C44 H44B 109.5 . . ?
H44A C44 H44C 109.5 . . ?
H44B C44 H44C 109.5 . . ?
C18 C19 H19 119.6 . . ?
C20 C19 C18 120.8(3) . . ?
C20 C19 H19 119.6 . . ?
C51 C56 H56 119.4 . . ?
C55 C56 C51 121.2(3) . . ?
C55 C56 H56 119.4 . . ?
C7 C8 H8 120.2 . . ?
C9 C8 C7 119.6(3) . . ?
C9 C8 H8 120.2 . . ?
C52 C53 H53 120.1 . . ?
C54 C53 C52 119.9(3) . . ?
C54 C53 H53 120.1 . . ?
C18 C23 H23 119.6 . . ?
C18 C23 C22 120.8(3) . . ?
C22 C23 H23 119.6 . . ?
C1 C17 H17A 109.5 . . ?
C1 C17 H17B 109.5 . . ?
C1 C17 H17C 109.5 . . ?
H17A C17 H17B 109.5 . . ?
H17A C17 H17C 109.5 . . ?
H17B C17 H17C 109.5 . . ?
C12 C13 C14 111.0(2) . . ?
C12 C13 H13A 109.4 . . ?
C12 C13 H13B 109.4 . . ?
C14 C13 H13A 109.4 . . ?
C14 C13 H13B 109.4 . . ?
H13A C13 H13B 108.0 . . ?
C36 C43 H43A 109.5 . . ?
C36 C43 H43B 109.5 . . ?
C36 C43 H43C 109.5 . . ?
H43A C43 H43B 109.5 . . ?
H43A C43 H43C 109.5 . . ?
H43B C43 H43C 109.5 . . ?
C24 C29 H29 119.8 . . ?
C28 C29 C24 120.4(3) . . ?
C28 C29 H29 119.8 . . ?
C56 C55 H55 120.3 . . ?
C54 C55 C56 119.4(3) . . ?
C54 C55 H55 120.3 . . ?
C53 C54 H54 119.8 . . ?
C55 C54 C53 120.4(3) . . ?
C55 C54 H54 119.8 . . ?
C25 C26 H26 120.0 . . ?
C27 C26 C25 120.1(3) . . ?
C27 C26 H26 120.0 . . ?
C4 C3 H3 120.3 . . ?
C2 C3 C4 119.4(3) . . ?
C2 C3 H3 120.3 . . ?
C19 C20 H20 120.0 . . ?
C21 C20 C19 120.1(3) . . ?
C21 C20 H20 120.0 . . ?
C23 C22 H22 119.8 . . ?
C21 C22 C23 120.4(3) . . ?
C21 C22 H22 119.8 . . ?
C20 C21 H21 120.2 . . ?
C22 C21 C20 119.6(3) . . ?
C22 C21 H21 120.2 . . ?
C26 C27 H27 120.2 . . ?
C26 C27 C28 119.6(3) . . ?
C28 C27 H27 120.2 . . ?
C29 C28 H28 119.7 . . ?
C27 C28 C29 120.7(3) . . ?
C27 C28 H28 119.7 . . ?
C59 O2 C58 111.4(6) . . ?
O2 C59 H59A 110.2 . . ?
O2 C59 H59B 110.1 . . ?
H59A C59 H59B 109.5 . . ?
C60 C59 O2 108.1(8) . . ?
C60 C59 H59A 110.1 . . ?
C60 C59 H59B 108.9 . . ?
O2 C58 H58A 109.3 . . ?
O2 C58 H58B 109.3 . . ?
O2 C58 C61 111.7(7) . . ?
H58A C58 H58B 107.9 . . ?
C61 C58 H58A 109.3 . . ?
C61 C58 H58B 109.3 . . ?
C59 C60 H60A 109.4 . . ?
C59 C60 H60B 109.7 . . ?
C59 C60 H60C 109.4 . . ?
H60A C60 H60B 109.5 . . ?
H60A C60 H60C 109.5 . . ?
H60B C60 H60C 109.5 . . ?
C58 C61 H61A 109.5 . . ?
C58 C61 H61B 109.5 . . ?
C58 C61 H61C 109.5 . . ?
H61A C61 H61B 109.5 . . ?
H61A C61 H61C 109.5 . . ?
H61B C61 H61C 109.5 . . ?
H64A C64 H64B 109.5 . . ?
H64A C64 H64C 109.5 . . ?
H64B C64 H64C 109.5 . . ?
C63 C64 H64A 111.3 . . ?
C63 C64 H64B 107.7 . . ?
C63 C64 H64C 109.4 . . ?
C64 C63 H63A 107.2 . . ?
C64 C63 H63B 107.2 . . ?
H63A C63 H63B 106.8 . . ?
O3 C63 C64 120.5(15) . . ?
O3 C63 H63A 107.2 . . ?
O3 C63 H63B 107.2 . . ?
H65A C65 H65B 106.1 . . ?
O3 C65 H65A 105.5 . . ?
O3 C65 H65B 105.5 . . ?
O3 C65 C57 127.3(16) . . ?
C57 C65 H65A 105.5 . . ?
C57 C65 H65B 105.5 . . ?
C65 O3 C63 107.7(13) . . ?
H4A O4 H4B 109.5 . . ?
C65 C57 H57A 140.5 . . ?
C65 C57 H57B 102.7 . . ?
C65 C57 H57C 79.6 . . ?
H57A C57 H57B 109.5 . . ?
H57A C57 H57C 109.5 . . ?
H57B C57 H57C 109.4 . . ?
H5A O5 H5B 109.5 . . ?

loop_
_geom_bond_atom_site_label_1
_geom_bond_atom_site_label_2
_geom_bond_distance
_geom_bond_site_symmetry_2
_geom_bond_publ_flag
Cu1 P2 2.2988(6) . ?
Cu1 P1 2.2794(7) . ?
Cu1 N2 2.090(2) . ?
Cu1 N1 2.109(2) . ?
P2 C39 1.833(2) . ?
P2 C51 1.831(2) . ?
P2 C45 1.826(2) . ?
P1 C30 1.843(2) . ?
P1 C24 1.837(3) . ?
P1 C18 1.828(3) . ?
P3 F1 1.599(2) . ?
P3 F4 1.594(2) . ?
P3 F6 1.590(2) . ?
P3 F3 1.592(2) . ?
P3 F2 1.592(2) . ?
P3 F5 1.581(2) . ?
O1 C38 1.392(3) . ?
O1 C35 1.394(3) . ?
N2 C6 1.361(3) . ?
N2 C10 1.346(3) . ?
N1 C1 1.345(3) . ?
N1 C5 1.359(3) . ?
C39 C40 1.400(3) . ?
C39 C38 1.394(3) . ?
C30 C31 1.404(3) . ?
C30 C35 1.398(3) . ?
C40 H40 0.9500 . ?
C40 C41 1.394(4) . ?
C38 C37 1.392(3) . ?
C32 H32 0.9500 . ?
C32 C31 1.385(4) . ?
C32 C33 1.388(4) . ?
C31 H31 0.9500 . ?
C6 C7 1.385(4) . ?
C6 C5 1.486(4) . ?
C33 H33 0.9500 . ?
C33 C34 1.399(3) . ?
C35 C34 1.393(3) . ?
C24 C25 1.389(4) . ?
C24 C29 1.402(4) . ?
C34 C36 1.532(3) . ?
C51 C52 1.395(4) . ?
C51 C56 1.395(4) . ?
C41 H41 0.9500 . ?
C41 C42 1.389(4) . ?
C1 C2 1.400(4) . ?
C1 C17 1.496(4) . ?
C45 C46 1.392(4) . ?
C45 C50 1.402(3) . ?
C46 H46 0.9500 . ?
C46 C47 1.389(4) . ?
C50 H50 0.9500 . ?
C50 C49 1.384(4) . ?
C47 H47 0.9500 . ?
C47 C48 1.381(4) . ?
C10 C11 1.502(3) . ?
C10 C9 1.400(4) . ?
C52 H52 0.9500 . ?
C52 C53 1.388(4) . ?
C36 C37 1.525(3) . ?
C36 C44 1.537(4) . ?
C36 C43 1.531(4) . ?
C25 H25 0.9500 . ?
C25 C26 1.391(4) . ?
C12 H12A 0.9900 . ?
C12 H12B 0.9900 . ?
C12 C11 1.536(3) . ?
C12 C13 1.521(4) . ?
C37 C42 1.394(4) . ?
C42 H42 0.9500 . ?
C14 H14A 0.9900 . ?
C14 H14B 0.9900 . ?
C14 C15 1.527(4) . ?
C14 C13 1.522(4) . ?
C7 H7 0.9500 . ?
C7 C8 1.379(4) . ?
C11 H11 1.0000 . ?
C11 C16 1.542(3) . ?
C16 H16A 0.9900 . ?
C16 H16B 0.9900 . ?
C16 C15 1.527(4) . ?
C48 H48 0.9500 . ?
C48 C49 1.392(4) . ?
C4 H4 0.9500 . ?
C4 C5 1.390(4) . ?
C4 C3 1.389(4) . ?
C15 H15A 0.9900 . ?
C15 H15B 0.9900 . ?
C49 H49 0.9500 . ?
C18 C19 1.401(4) . ?
C18 C23 1.389(4) . ?
C2 H2 0.9500 . ?
C2 C3 1.375(4) . ?
C9 H9 0.9500 . ?
C9 C8 1.373(4) . ?
C44 H44A 0.9800 . ?
C44 H44B 0.9800 . ?
C44 H44C 0.9800 . ?
C19 H19 0.9500 . ?
C19 C20 1.389(4) . ?
C56 H56 0.9500 . ?
C56 C55 1.388(4) . ?
C8 H8 0.9500 . ?
C53 H53 0.9500 . ?
C53 C54 1.387(5) . ?
C23 H23 0.9500 . ?
C23 C22 1.392(4) . ?
C17 H17A 0.9800 . ?
C17 H17B 0.9800 . ?
C17 H17C 0.9800 . ?
C13 H13A 0.9900 . ?
C13 H13B 0.9900 . ?
C43 H43A 0.9800 . ?
C43 H43B 0.9800 . ?
C43 H43C 0.9800 . ?
C29 H29 0.9500 . ?
C29 C28 1.389(5) . ?
C55 H55 0.9500 . ?
C55 C54 1.383(5) . ?
C54 H54 0.9500 . ?
C26 H26 0.9500 . ?
C26 C27 1.378(5) . ?
C3 H3 0.9500 . ?
C20 H20 0.9500 . ?
C20 C21 1.385(5) . ?
C22 H22 0.9500 . ?
C22 C21 1.381(5) . ?
C21 H21 0.9500 . ?
C27 H27 0.9500 . ?
C27 C28 1.380(6) . ?
C28 H28 0.9500 . ?
O2 C59 1.412(10) . ?
O2 C58 1.413(9) . ?
C59 H59A 0.9701 . ?
C59 H59B 0.9702 . ?
C59 C60 1.385(10) . ?
C58 H58A 0.9900 . ?
C58 H58B 0.9900 . ?
C58 C61 1.519(10) . ?
C60 H60A 0.9599 . ?
C60 H60B 0.9602 . ?
C60 H60C 0.9600 . ?
C61 H61A 0.9800 . ?
C61 H61B 0.9800 . ?
C61 H61C 0.9800 . ?
C64 H64A 0.9602 . ?
C64 H64B 0.9599 . ?
C64 H64C 0.9597 . ?
C64 C63 1.441(15) . ?
C63 H63A 0.9900 . ?
C63 H63B 0.9900 . ?
C63 O3 1.411(14) . ?
C65 H65A 0.9900 . ?
C65 H65B 0.9900 . ?
C65 O3 1.311(14) . ?
C65 C57 1.493(5) . ?
O4 H4A 0.8198 . ?
O4 H4B 0.8200 . ?
C57 H57A 0.9599 . ?
C57 H57B 0.9605 . ?
C57 H57C 0.9597 . ?
O5 H5A 0.8203 . ?
O5 H5B 0.8199 . ?

loop_
_geom_torsion_atom_site_label_1
_geom_torsion_atom_site_label_2
_geom_torsion_atom_site_label_3
_geom_torsion_atom_site_label_4
_geom_torsion
_geom_torsion_site_symmetry_1
_geom_torsion_site_symmetry_2
_geom_torsion_site_symmetry_3
_geom_torsion_site_symmetry_4
_geom_torsion_publ_flag
Cu1 P2 C39 C40 -134.27(19) . . . . ?
Cu1 P2 C39 C38 43.5(2) . . . . ?
Cu1 P2 C51 C52 -100.0(2) . . . . ?
Cu1 P2 C51 C56 75.2(2) . . . . ?
Cu1 P2 C45 C46 27.4(2) . . . . ?
Cu1 P2 C45 C50 -153.64(18) . . . . ?
Cu1 P1 C30 C31 136.92(19) . . . . ?
Cu1 P1 C30 C35 -41.3(2) . . . . ?
Cu1 P1 C24 C25 79.7(2) . . . . ?
Cu1 P1 C24 C29 -96.7(2) . . . . ?
Cu1 P1 C18 C19 165.7(2) . . . . ?
Cu1 P1 C18 C23 -15.2(3) . . . . ?
Cu1 N2 C6 C7 -179.7(2) . . . . ?
Cu1 N2 C6 C5 1.0(3) . . . . ?
Cu1 N2 C10 C11 1.6(3) . . . . ?
Cu1 N2 C10 C9 179.20(19) . . . . ?
Cu1 N1 C1 C2 -163.1(2) . . . . ?
Cu1 N1 C1 C17 19.4(4) . . . . ?
Cu1 N1 C5 C6 -15.6(3) . . . . ?
Cu1 N1 C5 C4 164.7(2) . . . . ?
P2 C39 C40 C41 178.20(19) . . . . ?
P2 C39 C38 O1 1.6(3) . . . . ?
P2 C39 C38 C37 -179.29(18) . . . . ?
P2 C51 C52 C53 174.3(2) . . . . ?
P2 C51 C56 C55 -175.3(3) . . . . ?
P2 C45 C46 C47 -179.8(2) . . . . ?
P2 C45 C50 C49 179.9(2) . . . . ?
P1 C30 C31 C32 -178.89(19) . . . . ?
P1 C30 C35 O1 -2.4(3) . . . . ?
P1 C30 C35 C34 178.46(19) . . . . ?
P1 C24 C25 C26 -178.7(2) . . . . ?
P1 C24 C29 C28 179.0(3) . . . . ?
P1 C18 C19 C20 178.1(3) . . . . ?
P1 C18 C23 C22 -178.0(3) . . . . ?
O1 C38 C37 C36 2.3(3) . . . . ?
O1 C38 C37 C42 -179.6(2) . . . . ?
O1 C35 C34 C33 -178.5(2) . . . . ?
O1 C35 C34 C36 -1.7(3) . . . . ?
N2 C6 C7 C8 1.0(4) . . . . ?
N2 C6 C5 N1 10.0(3) . . . . ?
N2 C6 C5 C4 -170.3(2) . . . . ?
N2 C10 C11 C12 112.5(2) . . . . ?
N2 C10 C11 C16 -124.3(2) . . . . ?
N2 C10 C9 C8 -0.6(4) . . . . ?
N1 C1 C2 C3 -0.6(4) . . . . ?
C39 P2 C51 C52 27.0(2) . . . . ?
C39 P2 C51 C56 -157.8(2) . . . . ?
C39 P2 C45 C46 -102.3(2) . . . . ?
C39 P2 C45 C50 76.7(2) . . . . ?
C39 C40 C41 C42 0.5(4) . . . . ?
C39 C38 C37 C36 -176.8(2) . . . . ?
C39 C38 C37 C42 1.3(4) . . . . ?
C30 P1 C24 C25 -48.0(2) . . . . ?
C30 P1 C24 C29 135.5(2) . . . . ?
C30 P1 C18 C19 -67.4(3) . . . . ?
C30 P1 C18 C23 111.7(2) . . . . ?
C30 C35 C34 C33 0.6(4) . . . . ?
C30 C35 C34 C36 177.4(2) . . . . ?
C40 C39 C38 O1 179.6(2) . . . . ?
C40 C39 C38 C37 -1.3(4) . . . . ?
C40 C41 C42 C37 -0.5(4) . . . . ?
C38 O1 C35 C30 144.4(2) . . . . ?
C38 O1 C35 C34 -36.4(3) . . . . ?
C38 C39 C40 C41 0.4(4) . . . . ?
C38 C37 C42 C41 -0.4(4) . . . . ?
C32 C33 C34 C35 -0.8(4) . . . . ?
C32 C33 C34 C36 -177.3(2) . . . . ?
C31 C30 C35 O1 179.2(2) . . . . ?
C31 C30 C35 C34 0.1(4) . . . . ?
C31 C32 C33 C34 0.3(4) . . . . ?
C6 N2 C10 C11 -176.8(2) . . . . ?
C6 N2 C10 C9 0.9(4) . . . . ?
C6 C7 C8 C9 -0.7(5) . . . . ?
C33 C32 C31 C30 0.4(4) . . . . ?
C33 C34 C36 C37 -147.2(2) . . . . ?
C33 C34 C36 C44 97.1(3) . . . . ?
C33 C34 C36 C43 -24.2(4) . . . . ?
C35 O1 C38 C39 -144.6(2) . . . . ?
C35 O1 C38 C37 36.2(3) . . . . ?
C35 C30 C31 C32 -0.6(4) . . . . ?
C35 C34 C36 C37 36.3(3) . . . . ?
C35 C34 C36 C44 -79.4(3) . . . . ?
C35 C34 C36 C43 159.3(2) . . . . ?
C24 P1 C30 C31 -95.0(2) . . . . ?
C24 P1 C30 C35 86.8(2) . . . . ?
C24 P1 C18 C19 37.4(3) . . . . ?
C24 P1 C18 C23 -143.5(2) . . . . ?
C24 C25 C26 C27 0.1(5) . . . . ?
C24 C29 C28 C27 -0.9(6) . . . . ?
C34 C36 C37 C38 -36.6(3) . . . . ?
C34 C36 C37 C42 145.5(2) . . . . ?
C51 P2 C39 C40 102.0(2) . . . . ?
C51 P2 C39 C38 -80.2(2) . . . . ?
C51 P2 C45 C46 150.3(2) . . . . ?
C51 P2 C45 C50 -30.7(2) . . . . ?
C51 C52 C53 C54 1.1(5) . . . . ?
C51 C56 C55 C54 0.6(5) . . . . ?
C1 N1 C5 C6 176.7(2) . . . . ?
C1 N1 C5 C4 -3.0(4) . . . . ?
C1 C2 C3 C4 -1.0(5) . . . . ?
C45 P2 C39 C40 -4.7(2) . . . . ?
C45 P2 C39 C38 173.13(18) . . . . ?
C45 P2 C51 C52 133.8(2) . . . . ?
C45 P2 C51 C56 -51.0(2) . . . . ?
C45 C46 C47 C48 0.0(4) . . . . ?
C45 C50 C49 C48 -0.1(4) . . . . ?
C46 C45 C50 C49 -1.2(4) . . . . ?
C46 C47 C48 C49 -1.2(4) . . . . ?
C50 C45 C46 C47 1.2(4) . . . . ?
C47 C48 C49 C50 1.3(4) . . . . ?
C10 N2 C6 C7 -1.1(4) . . . . ?
C10 N2 C6 C5 179.6(2) . . . . ?
C10 C11 C16 C15 -177.2(2) . . . . ?
C10 C9 C8 C7 0.4(5) . . . . ?
C52 C51 C56 C55 0.1(5) . . . . ?
C52 C53 C54 C55 -0.4(5) . . . . ?
C36 C37 C42 C41 177.6(2) . . . . ?
C25 C24 C29 C28 2.5(5) . . . . ?
C25 C26 C27 C28 1.6(6) . . . . ?
C12 C11 C16 C15 -54.1(3) . . . . ?
C7 C6 C5 N1 -169.3(2) . . . . ?
C7 C6 C5 C4 10.4(4) . . . . ?
C11 C10 C9 C8 177.0(3) . . . . ?
C11 C12 C13 C14 -57.2(3) . . . . ?
C11 C16 C15 C14 54.9(3) . . . . ?
C5 N1 C1 C2 2.6(4) . . . . ?
C5 N1 C1 C17 -175.0(2) . . . . ?
C5 C6 C7 C8 -179.7(3) . . . . ?
C5 C4 C3 C2 0.6(4) . . . . ?
C15 C14 C13 C12 56.6(3) . . . . ?
C18 P1 C30 C31 11.8(2) . . . . ?
C18 P1 C30 C35 -166.4(2) . . . . ?
C18 P1 C24 C25 -154.0(2) . . . . ?
C18 P1 C24 C29 29.6(3) . . . . ?
C18 C19 C20 C21 -0.2(5) . . . . ?
C18 C23 C22 C21 0.0(6) . . . . ?
C9 C10 C11 C12 -65.1(3) . . . . ?
C9 C10 C11 C16 58.1(3) . . . . ?
C44 C36 C37 C38 79.6(3) . . . . ?
C44 C36 C37 C42 -98.3(3) . . . . ?
C19 C18 C23 C22 1.1(5) . . . . ?
C19 C20 C21 C22 1.3(6) . . . . ?
C56 C51 C52 C53 -0.9(4) . . . . ?
C56 C55 C54 C53 -0.4(6) . . . . ?
C23 C18 C19 C20 -0.9(5) . . . . ?
C23 C22 C21 C20 -1.2(6) . . . . ?
C17 C1 C2 C3 176.8(3) . . . . ?
C13 C12 C11 C10 179.7(2) . . . . ?
C13 C12 C11 C16 55.5(3) . . . . ?
C13 C14 C15 C16 -55.9(3) . . . . ?
C43 C36 C37 C38 -159.7(2) . . . . ?
C43 C36 C37 C42 22.3(4) . . . . ?
C29 C24 C25 C26 -2.1(4) . . . . ?
C26 C27 C28 C29 -1.2(6) . . . . ?
C3 C4 C5 N1 1.4(4) . . . . ?
C3 C4 C5 C6 -178.2(3) . . . . ?
C59 O2 C58 C61 -179.6(8) . . . . ?
C58 O2 C59 C60 -171.6(8) . . . . ?
C64 C63 O3 C65 179.7(16) . . . . ?
C57 C65 O3 C63 138.6(19) . . . . ?
